data_1516899
loop_
_publ_author_name
'Karlheinz Sunkel'
'Ramona Branzan'
'Stefan Weigand'

_publ_section_title
;
 2-Pyridylmetallocenes, part IV. Cycloplatination of 2-pyridyl-ferrocene,
 -ruthenocene and -cymantrene. Molecular structures of
 sigma-Pt{CpM[C5H3(2-C5H4N)]}Cl (DMSO) (M = Fe, Ru) and
 sigma-Pt{CpFe[C5H3(2-C5H4N)]}(acac)
;
_journal_name_full
;
Inorganica Chimica Acta
;
_journal_page_first 193
_journal_page_last 199
_journal_volume 399
_journal_year 2013
_chemical_compound_source 'synthesis as described'
_chemical_formula_moiety 'C17 H18 Cl1 Fe1 N1 O1 Pt1 S1'
_chemical_formula_sum 'C17 H18 Cl Fe N O Pt S'
_chemical_formula_weight 570.77
_space_group_IT_number 15
_symmetry_cell_setting monoclinic
_symmetry_Int_Tables_number 15
_symmetry_space_group_name_Hall '-C 2yc'
_symmetry_space_group_name_H-M 'C 1 2/c 1'
_atom_sites_solution_hydrogens geom
_atom_sites_solution_primary direct
_atom_sites_solution_secondary difmap
_cell_angle_alpha 90
_cell_angle_beta 96.645(7)
_cell_angle_gamma 90
_cell_formula_units_Z 8
_cell_length_a 9.6637(7)
_cell_length_b 27.927(2)
_cell_length_c 12.8174(9)
_cell_measurement_reflns_used 2322
_cell_measurement_temperature 173(2)
_cell_measurement_theta_max 26.2475
_cell_measurement_theta_min 4.2143
_cell_measurement_wavelength 0.71073
_cell_volume 3435.9(4)
_computing_cell_refinement
;
        CrysAlisPro, Oxford Diffraction Ltd.,
        Version 1.171.33.41 (release 06-05-2009 CrysAlis171 .NET)
        (compiled May  6 2009,17:20:42)
;
_computing_data_collection
;
        CrysAlisPro, Oxford Diffraction Ltd.,
        Version 1.171.33.41 (release 06-05-2009 CrysAlis171 .NET)
        (compiled May  6 2009,17:20:42)
;
_computing_data_reduction
;
        CrysAlisPro, Oxford Diffraction Ltd.,
        Version 1.171.33.41 (release 06-05-2009 CrysAlis171 .NET)
        (compiled May  6 2009,17:20:42)
;
_computing_molecular_graphics 'Ortep-3 for Windows (Farrugia, 1997)'
_computing_publication_material 'WinGX publication routines (Farrugia, 1999)'
_computing_structure_refinement 'SHELXL-97 (Sheldrick, 1997)'
_computing_structure_solution 'SIR-97 (Giacovazzo, 1999)'
_diffrn_ambient_temperature 173(2)
_diffrn_detector_area_resol_mean 15.9809
_diffrn_measured_fraction_theta_full 0.99
_diffrn_measured_fraction_theta_max 0.99
_diffrn_measurement_method '\w scans'
_diffrn_orient_matrix_UB_11 0.0213000827
_diffrn_orient_matrix_UB_12 0.0219982004
_diffrn_orient_matrix_UB_13 0.0241137498
_diffrn_orient_matrix_UB_21 -0.0403173582
_diffrn_orient_matrix_UB_22 0.0125897745
_diffrn_orient_matrix_UB_23 -0.040562102
_diffrn_orient_matrix_UB_31 -0.0576636916
_diffrn_orient_matrix_UB_32 -0.000672592
_diffrn_orient_matrix_UB_33 0.0291133551
_diffrn_radiation_monochromator graphite
_diffrn_radiation_probe x-ray
_diffrn_radiation_type MoK\a
_diffrn_radiation_wavelength 0.71069
_diffrn_reflns_av_R_equivalents 0.0512
_diffrn_reflns_av_unetI/netI 0.1114
_diffrn_reflns_limit_h_max 12
_diffrn_reflns_limit_h_min -8
_diffrn_reflns_limit_k_max 34
_diffrn_reflns_limit_k_min -31
_diffrn_reflns_limit_l_max 15
_diffrn_reflns_limit_l_min -11
_diffrn_reflns_number 6693
_diffrn_reflns_theta_full 26.37
_diffrn_reflns_theta_max 26.37
_diffrn_reflns_theta_min 4.22
_exptl_absorpt_coefficient_mu 9.257
_exptl_absorpt_correction_T_max 0.8310
_exptl_absorpt_correction_T_min 0.5724
_exptl_absorpt_correction_type multi-scan
_exptl_absorpt_process_details
;
        CrysAlisPro, Oxford Diffraction Ltd.,
        Version 1.171.33.41 (release 06-05-2009 CrysAlis171 .NET)
        (compiled May  6 2009,17:20:42)
        Empirical absorption correction using spherical harmonics,
 implemented in SCALE3 ABSPACK scaling algorithm.
;
_exptl_crystal_colour orange
_exptl_crystal_density_diffrn 2.207
_exptl_crystal_density_method 'not measured'
_exptl_crystal_description platelet
_exptl_crystal_F_000 2176
_exptl_crystal_size_max 0.13
_exptl_crystal_size_mid 0.08
_exptl_crystal_size_min 0.02
_refine_diff_density_max 1.16
_refine_diff_density_min -0.922
_refine_diff_density_rms 0.181
_refine_ls_extinction_method none
_refine_ls_goodness_of_fit_ref 0.759
_refine_ls_hydrogen_treatment constr
_refine_ls_matrix_type full
_refine_ls_number_parameters 208
_refine_ls_number_reflns 3476
_refine_ls_number_restraints 0
_refine_ls_restrained_S_all 0.759
_refine_ls_R_factor_all 0.0668
_refine_ls_R_factor_gt 0.0335
_refine_ls_shift/su_max 0.001
_refine_ls_shift/su_mean 0
_refine_ls_structure_factor_coef Fsqd
_refine_ls_weighting_details 'calc w=1/[\s^2^(Fo^2^)+(0.0120P)^2^+0.0000P] where P=(Fo^2^+2Fc^2^)/3'
_refine_ls_weighting_scheme calc
_refine_ls_wR_factor_gt 0.0501
_refine_ls_wR_factor_ref 0.0541
_reflns_number_gt 2220
_reflns_number_total 3476
_reflns_threshold_expression >2sigma(I)
_cod_data_source_file ICA-2013-399-193-199-2.cif
_cod_data_source_block publication_text-2
_cod_original_sg_symbol_H-M 'C 2/c'
_cod_database_code 1516899

loop_
_symmetry_equiv_pos_as_xyz
'x, y, z'
'-x, y, -z+1/2'
'x+1/2, y+1/2, z'
'-x+1/2, y+1/2, -z+1/2'
'-x, -y, -z'
'x, -y, z-1/2'
'-x+1/2, -y+1/2, -z'
'x+1/2, -y+1/2, z-1/2'

loop_
_atom_site_label
_atom_site_type_symbol
_atom_site_fract_x
_atom_site_fract_y
_atom_site_fract_z
_atom_site_U_iso_or_equiv
_atom_site_adp_type
_atom_site_occupancy
_atom_site_symmetry_multiplicity
_atom_site_calc_flag
_atom_site_refinement_flags
C1 C 0.7575(10) 0.0970(3) 0.3576(5) 0.044(2) Uani 1 1 d .
H18 H 0.7499 0.0637 0.3702 0.052 Uiso 1 1 calc R
C2 C 0.6485(8) 0.1295(3) 0.3423(5) 0.041(2) Uani 1 1 d .
H29 H 0.5526 0.122 0.3416 0.05 Uiso 1 1 calc R
C3 C 0.7040(9) 0.1763(3) 0.3277(5) 0.040(2) Uani 1 1 d .
H31 H 0.6524 0.2052 0.3166 0.047 Uiso 1 1 calc R
C4 C 0.8470(10) 0.1713(3) 0.3329(6) 0.042(2) Uani 1 1 d .
H17 H 0.911 0.1965 0.3255 0.05 Uiso 1 1 calc R
C5 C 0.8826(9) 0.1230(3) 0.3509(5) 0.041(2) Uani 1 1 d .
H9 H 0.9741 0.11 0.3575 0.049 Uiso 1 1 calc R
C6 C 0.6646(7) 0.1491(2) 0.5938(5) 0.0198(16) Uani 1 1 d .
C7 C 0.7258(7) 0.1949(2) 0.5792(5) 0.0191(17) Uani 1 1 d .
H7 H 0.6755 0.2239 0.5649 0.023 Uiso 1 1 calc R
C8 C 0.8718(8) 0.1907(2) 0.5890(5) 0.0237(17) Uani 1 1 d .
H101 H 0.9361 0.2161 0.5843 0.028 Uiso 1 1 calc R
C9 C 0.9062(8) 0.1420(2) 0.6069(5) 0.0257(18) Uani 1 1 d .
H100 H 0.997 0.1285 0.6144 0.031 Uiso 1 1 calc R
C10 C 0.7783(7) 0.1170(3) 0.6118(5) 0.0231(15) Uani 1 1 d .
C11 C 0.5663(9) 0.0129(2) 0.6307(5) 0.032(2) Uani 1 1 d .
H8 H 0.4692 0.007 0.628 0.038 Uiso 1 1 calc R
C12 C 0.6545(10) -0.0251(3) 0.6431(6) 0.037(2) Uani 1 1 d .
H20 H 0.6197 -0.0566 0.6499 0.044 Uiso 1 1 calc R
C13 C 0.7951(10) -0.0170(3) 0.6457(6) 0.041(2) Uani 1 1 d .
H10 H 0.859 -0.0429 0.6543 0.049 Uiso 1 1 calc R
C14 C 0.8424(9) 0.0288(2) 0.6356(5) 0.0314(19) Uani 1 1 d .
H14 H 0.9392 0.0349 0.6365 0.038 Uiso 1 1 calc R
C15 C 0.7478(8) 0.0662(2) 0.6241(5) 0.0221(17) Uani 1 1 d .
C101 C 0.2598(7) 0.1984(2) 0.6590(5) 0.0259(18) Uani 1 1 d .
H10A H 0.3231 0.2074 0.7212 0.039 Uiso 1 1 calc R
H10B H 0.2026 0.1711 0.6759 0.039 Uiso 1 1 calc R
H10C H 0.1993 0.2256 0.6368 0.039 Uiso 1 1 calc R
C102 C 0.2250(8) 0.1683(2) 0.4529(5) 0.034(2) Uani 1 1 d .
H10D H 0.2676 0.1586 0.3904 0.051 Uiso 1 1 calc R
H10E H 0.1663 0.1965 0.4364 0.051 Uiso 1 1 calc R
H10F H 0.1678 0.142 0.475 0.051 Uiso 1 1 calc R
N N 0.6095(6) 0.05852(17) 0.6219(4) 0.0196(14) Uani 1 1 d .
O O 0.4274(5) 0.22639(15) 0.5247(4) 0.0314(13) Uani 1 1 d .
S4 S 0.3581(2) 0.18238(6) 0.55610(13) 0.0231(4) Uani 1 1 d .
Cl3 Cl 0.2719(2) 0.07329(6) 0.61087(14) 0.0307(5) Uani 1 1 d .
Fe2 Fe 0.78188(11) 0.14874(3) 0.46905(7) 0.0218(2) Uani 1 1 d .
Pt1 Pt 0.48115(3) 0.117851(9) 0.59677(2) 0.01962(8) Uani 1 1 d .

loop_
_atom_site_aniso_label
_atom_site_aniso_U_11
_atom_site_aniso_U_22
_atom_site_aniso_U_33
_atom_site_aniso_U_23
_atom_site_aniso_U_13
_atom_site_aniso_U_12
C1 0.064(7) 0.049(5) 0.018(4) -0.021(4) 0.005(4) -0.003(5)
C2 0.024(4) 0.087(7) 0.011(4) -0.010(4) -0.008(3) -0.013(5)
C3 0.045(6) 0.058(6) 0.015(4) -0.002(4) 0.001(4) 0.011(5)
C4 0.042(6) 0.062(6) 0.024(4) -0.001(4) 0.010(4) -0.012(5)
C5 0.036(5) 0.059(6) 0.029(4) -0.013(4) 0.006(4) -0.001(5)
C6 0.028(4) 0.020(4) 0.012(3) -0.003(3) 0.003(3) 0.009(4)
C7 0.025(5) 0.015(4) 0.018(4) 0.000(3) 0.004(3) 0.012(3)
C8 0.021(4) 0.027(4) 0.022(4) -0.004(3) 0.000(3) -0.007(4)
C9 0.025(4) 0.038(4) 0.013(4) -0.002(3) -0.005(3) 0.011(4)
C10 0.022(4) 0.034(4) 0.013(3) -0.004(4) 0.001(3) 0.001(4)
C11 0.044(5) 0.038(5) 0.016(4) 0.007(3) 0.008(4) -0.007(4)
C12 0.056(6) 0.021(4) 0.034(5) 0.011(3) 0.009(5) 0.007(5)
C13 0.057(7) 0.035(5) 0.030(5) 0.006(4) 0.002(5) 0.013(5)
C14 0.035(5) 0.036(5) 0.021(4) 0.005(3) -0.004(4) 0.012(4)
C15 0.024(5) 0.027(4) 0.016(4) 0.001(3) 0.006(3) 0.000(4)
C101 0.018(4) 0.038(4) 0.024(4) 0.003(3) 0.009(3) -0.003(4)
C102 0.035(5) 0.045(5) 0.017(4) 0.001(3) -0.014(4) 0.003(4)
N 0.028(4) 0.015(3) 0.015(3) 0.003(2) -0.003(3) -0.006(3)
O 0.019(3) 0.029(3) 0.046(3) 0.014(2) 0.001(3) -0.001(3)
S4 0.0179(10) 0.0301(10) 0.0215(10) 0.0054(8) 0.0024(8) 0.0000(9)
Cl3 0.0238(11) 0.0366(11) 0.0322(11) 0.0048(8) 0.0048(9) -0.0111(9)
Fe2 0.0181(6) 0.0322(6) 0.0154(5) -0.0014(4) 0.0025(4) -0.0008(5)
Pt1 0.01749(14) 0.02303(14) 0.01845(13) 0.00291(15) 0.00263(10) -0.00124(17)

loop_
_atom_type_symbol
_atom_type_description
_atom_type_scat_dispersion_real
_atom_type_scat_dispersion_imag
_atom_type_scat_source
C C 0.0033 0.0016 'International Tables Vol C Tables 4.2.6.8 and 6.1.1.4'
H H 0 0 'International Tables Vol C Tables 4.2.6.8 and 6.1.1.4'
N N 0.0061 0.0033 'International Tables Vol C Tables 4.2.6.8 and 6.1.1.4'
O O 0.0106 0.006 'International Tables Vol C Tables 4.2.6.8 and 6.1.1.4'
S S 0.1246 0.1234 'International Tables Vol C Tables 4.2.6.8 and 6.1.1.4'
Cl Cl 0.1484 0.1585 'International Tables Vol C Tables 4.2.6.8 and 6.1.1.4'
Fe Fe 0.3463 0.8444 'International Tables Vol C Tables 4.2.6.8 and 6.1.1.4'
Pt Pt -1.7033 8.3905 'International Tables Vol C Tables 4.2.6.8 and 6.1.1.4'

loop_
_geom_angle_atom_site_label_1
_geom_angle_atom_site_label_2
_geom_angle_atom_site_label_3
_geom_angle
C2 C1 C5 107.2(7)
C2 C1 Fe2 70.0(4)
C5 C1 Fe2 69.4(4)
C1 C2 C3 109.0(7)
C1 C2 Fe2 70.0(4)
C3 C2 Fe2 69.5(4)
C4 C3 C2 106.8(8)
C4 C3 Fe2 69.7(5)
C2 C3 Fe2 69.1(4)
C3 C4 C5 109.2(8)
C3 C4 Fe2 70.4(5)
C5 C4 Fe2 69.7(4)
C4 C5 C1 107.8(8)
C4 C5 Fe2 69.7(4)
C1 C5 Fe2 69.5(4)
C10 C6 C7 105.2(6)
C10 C6 Pt1 113.3(5)
C7 C6 Pt1 141.4(5)
C10 C6 Fe2 68.8(4)
C7 C6 Fe2 68.3(3)
Pt1 C6 Fe2 125.8(3)
C8 C7 C6 109.8(6)
C8 C7 Fe2 70.3(4)
C6 C7 Fe2 70.8(3)
C7 C8 C9 108.0(6)
C7 C8 Fe2 69.3(4)
C9 C8 Fe2 69.0(4)
C8 C9 C10 106.9(6)
C8 C9 Fe2 70.4(4)
C10 C9 Fe2 69.8(4)
C6 C10 C9 110.0(6)
C6 C10 C15 118.1(6)
C9 C10 C15 131.8(7)
C6 C10 Fe2 70.8(4)
C9 C10 Fe2 69.1(4)
C15 C10 Fe2 122.9(4)
N C11 C12 123.5(8)
C11 C12 C13 118.6(7)
C14 C13 C12 119.5(8)
C13 C14 C15 119.4(8)
N C15 C14 121.5(6)
N C15 C10 111.3(6)
C14 C15 C10 127.2(7)
C11 N C15 117.5(6)
C11 N Pt1 125.7(5)
C15 N Pt1 116.7(4)
O S4 C101 107.0(3)
O S4 C102 107.0(3)
C101 S4 C102 101.9(3)
O S4 Pt1 120.0(2)
C101 S4 Pt1 110.8(2)
C102 S4 Pt1 108.7(2)
C4 Fe2 C2 67.9(3)
C4 Fe2 C1 68.7(3)
C2 Fe2 C1 40.0(3)
C4 Fe2 C5 40.6(3)
C2 Fe2 C5 67.8(3)
C1 Fe2 C5 41.1(3)
C4 Fe2 C9 124.7(3)
C2 Fe2 C9 158.8(3)
C1 Fe2 C9 123.9(3)
C5 Fe2 C9 109.4(3)
C4 Fe2 C3 39.9(3)
C2 Fe2 C3 41.3(3)
C1 Fe2 C3 68.9(3)
C5 Fe2 C3 68.1(3)
C9 Fe2 C3 159.0(3)
C4 Fe2 C7 122.4(3)
C2 Fe2 C7 122.0(3)
C1 Fe2 C7 157.5(3)
C5 Fe2 C7 159.2(3)
C9 Fe2 C7 68.4(3)
C3 Fe2 C7 106.2(3)
C4 Fe2 C10 161.8(3)
C2 Fe2 C10 122.0(3)
C1 Fe2 C10 108.1(3)
C5 Fe2 C10 125.3(3)
C9 Fe2 C10 41.1(2)
C3 Fe2 C10 157.4(3)
C7 Fe2 C10 67.6(3)
C4 Fe2 C8 108.8(3)
C2 Fe2 C8 158.5(3)
C1 Fe2 C8 160.6(3)
C5 Fe2 C8 124.5(3)
C9 Fe2 C8 40.6(2)
C3 Fe2 C8 122.3(3)
C7 Fe2 C8 40.4(3)
C10 Fe2 C8 67.9(3)
C4 Fe2 C6 156.9(3)
C2 Fe2 C6 105.5(3)
C1 Fe2 C6 121.4(3)
C5 Fe2 C6 159.4(3)
C9 Fe2 C6 69.4(3)
C3 Fe2 C6 120.6(3)
C7 Fe2 C6 40.9(2)
C10 Fe2 C6 40.4(2)
C8 Fe2 C6 68.8(3)
C6 Pt1 N 80.5(2)
C6 Pt1 S4 95.44(19)
N Pt1 S4 173.85(16)
C6 Pt1 Cl3 173.93(19)
N Pt1 Cl3 93.90(16)
S4 Pt1 Cl3 90.33(7)

loop_
_geom_bond_atom_site_label_1
_geom_bond_atom_site_label_2
_geom_bond_distance
C1 C2 1.386(10)
C1 C5 1.421(10)
C1 Fe2 2.025(7)
C2 C3 1.432(10)
C2 Fe2 2.026(7)
C3 C4 1.383(11)
C3 Fe2 2.031(7)
C4 C5 1.404(10)
C4 Fe2 2.023(7)
C5 Fe2 2.024(7)
C6 C10 1.417(9)
C6 C7 1.431(8)
C6 Pt1 1.980(7)
C6 Fe2 2.065(6)
C7 C8 1.407(9)
C7 Fe2 2.031(6)
C8 C9 1.411(8)
C8 Fe2 2.045(7)
C9 C10 1.428(9)
C9 Fe2 2.027(6)
C10 C15 1.462(9)
C10 Fe2 2.037(6)
C11 N 1.350(7)
C11 C12 1.358(9)
C12 C13 1.374(11)
C13 C14 1.368(9)
C14 C15 1.384(9)
C15 N 1.350(8)
C101 S4 1.770(6)
C102 S4 1.779(7)
N Pt1 2.073(5)
O S4 1.478(4)
S4 Pt1 2.1883(17)
Cl3 Pt1 2.3989(18)
